data_2235432
loop_
_publ_author_name
'Zhi, Li-Hua'
'Wang, Yuan'

_publ_section_title
;
 3-Methyl-1-phenyl-4-[(<i>Z</i>)-phenyl(4-acetamidoanilino)methylidene]-1<i>H</i>-pyrazol-5(4<i>H</i>)-one
;
_journal_coeditor_code GK2501
_journal_issue 7
_journal_name_full 'Acta Crystallographica Section E'
_journal_page_first o2132
_journal_paper_doi 10.1107/S1600536812026840
_journal_volume 68
_journal_year 2012
_chemical_formula_iupac 'C25 H22 N4 O2'
_chemical_formula_moiety 'C25 H22 N4 O2'
_chemical_formula_sum 'C25 H22 N4 O2'
_chemical_formula_weight 410.47
_chemical_melting_point 567(9)
_chemical_name_systematic
;
3-Methyl-1-phenyl-4-[(<i>Z</i>)-phenyl(4-acetamidoanilino)methylidene]-
1<i>H</i>-pyrazol-5(4<i>H</i>)-one
;
_space_group_IT_number 14
_symmetry_cell_setting monoclinic
_symmetry_space_group_name_Hall '-P 2yn'
_symmetry_space_group_name_H-M 'P 1 21/n 1'
_atom_sites_solution_hydrogens geom
_atom_sites_solution_primary direct
_atom_sites_solution_secondary difmap
_audit_creation_method SHELXL-97
_cell_angle_alpha 90.00
_cell_angle_beta 95.138(4)
_cell_angle_gamma 90.00
_cell_formula_units_Z 4
_cell_length_a 7.1800(4)
_cell_length_b 11.0562(7)
_cell_length_c 27.3932(16)
_cell_measurement_reflns_used 3801
_cell_measurement_temperature 296(2)
_cell_measurement_theta_max 22.15
_cell_measurement_theta_min 2.37
_cell_volume 2165.8(2)
_computing_cell_refinement '<i>SAINT</i> (Bruker, 2007)'
_computing_data_collection '<i>APEX2</i> (Bruker, 2007)'
_computing_data_reduction '<i>SAINT</i> (Bruker, 2007)'
_computing_molecular_graphics '<i>SHELXTL</i> (Sheldrick, 2008)'
_computing_publication_material '<i>SHELXTL</i> (Sheldrick, 2008)'
_computing_structure_refinement '<i>SHELXL97</i> (Sheldrick, 2008)'
_computing_structure_solution '<i>SHELXS97</i> (Sheldrick, 2008)'
_diffrn_ambient_temperature 296(2)
_diffrn_measured_fraction_theta_full 0.997
_diffrn_measured_fraction_theta_max 0.997
_diffrn_measurement_device_type 'Bruker APEXII CCD'
_diffrn_measurement_method '\f and \w scans'
_diffrn_radiation_monochromator graphite
_diffrn_radiation_source 'fine-focus sealed tube'
_diffrn_radiation_type MoK\a
_diffrn_radiation_wavelength 0.71073
_diffrn_reflns_av_R_equivalents 0.0371
_diffrn_reflns_av_sigmaI/netI 0.0405
_diffrn_reflns_limit_h_max 9
_diffrn_reflns_limit_h_min -9
_diffrn_reflns_limit_k_max 12
_diffrn_reflns_limit_k_min -14
_diffrn_reflns_limit_l_max 31
_diffrn_reflns_limit_l_min -36
_diffrn_reflns_number 19323
_diffrn_reflns_theta_full 27.89
_diffrn_reflns_theta_max 27.89
_diffrn_reflns_theta_min 1.49
_diffrn_standards_interval_count 0
_diffrn_standards_interval_time 0
_diffrn_standards_number 0
_exptl_absorpt_coefficient_mu 0.082
_exptl_absorpt_correction_T_max 0.988
_exptl_absorpt_correction_T_min 0.985
_exptl_absorpt_correction_type multi-scan
_exptl_absorpt_process_details '(<i>SADABS</i>; Bruker, 2007)'
_exptl_crystal_colour yellow
_exptl_crystal_density_diffrn 1.259
_exptl_crystal_density_method 'not measured'
_exptl_crystal_description block
_exptl_crystal_F_000 864
_exptl_crystal_size_max 0.19
_exptl_crystal_size_mid 0.18
_exptl_crystal_size_min 0.15
_refine_diff_density_max 0.180
_refine_diff_density_min -0.224
_refine_ls_extinction_method none
_refine_ls_goodness_of_fit_ref 1.024
_refine_ls_hydrogen_treatment constr
_refine_ls_matrix_type full
_refine_ls_number_parameters 280
_refine_ls_number_reflns 5168
_refine_ls_number_restraints 0
_refine_ls_restrained_S_all 1.024
_refine_ls_R_factor_all 0.0956
_refine_ls_R_factor_gt 0.0526
_refine_ls_shift/su_max 0.000
_refine_ls_shift/su_mean 0.000
_refine_ls_structure_factor_coef Fsqd
_refine_ls_weighting_details 'calc w=1/[\s^2^(Fo^2^)+(0.0834P)^2^+0.3021P] where P=(Fo^2^+2Fc^2^)/3'
_refine_ls_weighting_scheme calc
_refine_ls_wR_factor_gt 0.1466
_refine_ls_wR_factor_ref 0.1693
_reflns_number_gt 3047
_reflns_number_total 5168
_reflns_threshold_expression I>2sigma(I)
_cod_data_source_file gk2501.cif
_cod_data_source_block I
_cod_original_sg_symbol_H-M 'P 21/n'
_cod_database_code 2235432
_cod_database_fobs_code 2235432

loop_
_symmetry_equiv_pos_as_xyz
'x, y, z'
'-x+1/2, y+1/2, -z+1/2'
'-x, -y, -z'
'x-1/2, -y-1/2, z-1/2'

loop_
_atom_site_type_symbol
_atom_site_label
_atom_site_fract_x
_atom_site_fract_y
_atom_site_fract_z
_atom_site_U_iso_or_equiv
_atom_site_adp_type
_atom_site_calc_flag
_atom_site_refinement_flags
_atom_site_occupancy
_atom_site_symmetry_multiplicity
C C1 1.1453(4) 0.8096(3) 0.15116(9) 0.0775(7) Uani d . 1 1
H H1A 1.2285 0.8712 0.1610 0.093 Uiso calc R 1 1
C C2 0.9601(4) 0.8167(2) 0.16072(10) 0.0790(7) Uani d . 1 1
H H2B 0.9189 0.8829 0.1777 0.095 Uiso calc R 1 1
C C3 0.8358(3) 0.7268(2) 0.14534(8) 0.0648(6) Uani d . 1 1
H H3B 0.7110 0.7325 0.1517 0.078 Uiso calc R 1 1
C C4 0.8971(3) 0.62867(18) 0.12057(7) 0.0485(5) Uani d . 1 1
C C5 1.0823(3) 0.6204(2) 0.11169(8) 0.0600(6) Uani d . 1 1
H H5A 1.1247 0.5535 0.0953 0.072 Uiso calc R 1 1
C C6 1.2045(3) 0.7111(2) 0.12710(9) 0.0718(7) Uani d . 1 1
H H6A 1.3295 0.7051 0.1210 0.086 Uiso calc R 1 1
C C7 0.6243(3) 0.48691(17) 0.12369(7) 0.0464(5) Uani d . 1 1
C C8 0.5483(3) 0.39817(17) 0.08929(6) 0.0441(5) Uani d . 1 1
C C9 0.6660(3) 0.40227(18) 0.04957(7) 0.0498(5) Uani d . 1 1
C C10 0.6607(4) 0.3296(2) 0.00387(8) 0.0725(7) Uani d . 1 1
H H10A 0.7596 0.3552 -0.0151 0.109 Uiso calc R 1 1
H H10B 0.5424 0.3410 -0.0148 0.109 Uiso calc R 1 1
H H10C 0.6766 0.2456 0.0121 0.109 Uiso calc R 1 1
C C11 0.4038(3) 0.31978(17) 0.09954(6) 0.0447(4) Uani d . 1 1
C C12 0.3277(3) 0.22780(18) 0.06380(6) 0.0456(5) Uani d . 1 1
C C13 0.3630(3) 0.10682(19) 0.07272(8) 0.0581(6) Uani d . 1 1
H H13A 0.4253 0.0827 0.1023 0.070 Uiso calc R 1 1
C C14 0.3063(4) 0.0220(2) 0.03798(9) 0.0746(7) Uani d . 1 1
H H14A 0.3336 -0.0593 0.0438 0.090 Uiso calc R 1 1
C C15 0.2096(4) 0.0564(3) -0.00520(9) 0.0771(7) Uani d . 1 1
H H15A 0.1720 -0.0014 -0.0287 0.092 Uiso calc R 1 1
C C16 0.1685(4) 0.1755(3) -0.01361(8) 0.0719(7) Uani d . 1 1
H H16A 0.0998 0.1984 -0.0425 0.086 Uiso calc R 1 1
C C17 0.2282(3) 0.2620(2) 0.02036(7) 0.0617(6) Uani d . 1 1
H H17A 0.2018 0.3432 0.0142 0.074 Uiso calc R 1 1
C C18 0.1978(3) 0.25908(17) 0.16386(7) 0.0463(5) Uani d . 1 1
C C19 0.2328(3) 0.21907(19) 0.21160(7) 0.0498(5) Uani d . 1 1
H H19A 0.3489 0.2333 0.2285 0.060 Uiso calc R 1 1
C C20 0.0977(3) 0.15856(18) 0.23422(7) 0.0491(5) Uani d . 1 1
H H20A 0.1231 0.1323 0.2664 0.059 Uiso calc R 1 1
C C21 -0.0763(3) 0.13596(17) 0.20977(6) 0.0443(4) Uani d . 1 1
C C22 -0.1115(3) 0.17695(19) 0.16203(7) 0.0549(5) Uani d . 1 1
H H22A -0.2276 0.1631 0.1451 0.066 Uiso calc R 1 1
C C23 0.0252(3) 0.2384(2) 0.13947(7) 0.0550(5) Uani d . 1 1
H H23A -0.0001 0.2660 0.1075 0.066 Uiso calc R 1 1
C C24 -0.3715(3) 0.02447(19) 0.21917(8) 0.0542(5) Uani d . 1 1
C C25 -0.4773(3) -0.0323(2) 0.25790(9) 0.0727(7) Uani d . 1 1
H H25A -0.5909 -0.0673 0.2430 0.109 Uiso calc R 1 1
H H25B -0.5068 0.0283 0.2811 0.109 Uiso calc R 1 1
H H25C -0.4021 -0.0942 0.2744 0.109 Uiso calc R 1 1
O O1 0.57427(19) 0.51393(13) 0.16510(5) 0.0552(4) Uani d . 1 1
O O2 -0.4273(2) 0.02170(19) 0.17623(6) 0.0864(6) Uani d . 1 1
N N1 0.7704(2) 0.53743(15) 0.10245(6) 0.0514(4) Uani d . 1 1
N N2 0.7976(2) 0.48311(15) 0.05741(6) 0.0551(5) Uani d . 1 1
N N3 0.3406(2) 0.32684(15) 0.14348(5) 0.0518(4) Uani d . 1 1
H H3A 0.3941 0.3806 0.1626 0.062 Uiso calc R 1 1
N N4 -0.2087(2) 0.07663(15) 0.23616(5) 0.0512(4) Uani d . 1 1
H H4A -0.1822 0.0732 0.2674 0.061 Uiso calc R 1 1

loop_
_atom_site_aniso_label
_atom_site_aniso_U_11
_atom_site_aniso_U_22
_atom_site_aniso_U_33
_atom_site_aniso_U_12
_atom_site_aniso_U_13
_atom_site_aniso_U_23
C1 0.0842(18) 0.0814(18) 0.0656(15) -0.0301(15) -0.0001(13) -0.0072(13)
C2 0.0926(19) 0.0665(16) 0.0795(16) -0.0165(14) 0.0161(14) -0.0244(13)
C3 0.0673(14) 0.0582(14) 0.0711(14) -0.0075(11) 0.0183(11) -0.0156(11)
C4 0.0577(12) 0.0457(12) 0.0431(10) -0.0046(9) 0.0104(9) 0.0010(8)
C5 0.0606(13) 0.0569(14) 0.0638(13) -0.0006(11) 0.0125(11) 0.0008(10)
C6 0.0555(14) 0.0841(18) 0.0753(15) -0.0111(13) 0.0033(12) 0.0061(14)
C7 0.0548(11) 0.0453(11) 0.0406(9) 0.0002(9) 0.0130(8) 0.0001(8)
C8 0.0556(11) 0.0415(11) 0.0364(9) -0.0023(9) 0.0103(8) -0.0021(8)
C9 0.0648(13) 0.0457(11) 0.0412(10) -0.0044(10) 0.0174(9) -0.0013(8)
C10 0.0918(17) 0.0774(17) 0.0527(12) -0.0174(14) 0.0322(12) -0.0193(11)
C11 0.0527(11) 0.0445(11) 0.0376(9) 0.0017(9) 0.0076(8) 0.0018(8)
C12 0.0535(11) 0.0477(11) 0.0366(9) -0.0034(9) 0.0103(8) 0.0011(8)
C13 0.0704(14) 0.0509(13) 0.0518(11) 0.0013(11) -0.0013(10) 0.0011(10)
C14 0.0971(19) 0.0516(14) 0.0741(16) -0.0021(13) 0.0011(14) -0.0119(12)
C15 0.0907(18) 0.0791(19) 0.0612(14) -0.0218(15) 0.0061(13) -0.0232(13)
C16 0.0824(17) 0.090(2) 0.0408(11) -0.0137(15) -0.0053(11) 0.0003(12)
C17 0.0786(15) 0.0601(14) 0.0458(11) -0.0037(12) 0.0027(10) 0.0091(10)
C18 0.0537(12) 0.0461(11) 0.0410(10) -0.0025(9) 0.0143(8) -0.0015(8)
C19 0.0500(11) 0.0606(13) 0.0391(9) -0.0010(9) 0.0068(8) -0.0012(9)
C20 0.0556(12) 0.0570(13) 0.0349(9) 0.0007(10) 0.0061(8) 0.0057(8)
C21 0.0516(11) 0.0429(11) 0.0392(9) -0.0005(9) 0.0087(8) 0.0020(8)
C22 0.0566(12) 0.0653(14) 0.0429(10) -0.0089(11) 0.0052(9) 0.0079(9)
C23 0.0600(13) 0.0674(14) 0.0375(10) -0.0052(11) 0.0042(9) 0.0098(9)
C24 0.0538(12) 0.0580(13) 0.0509(12) -0.0018(10) 0.0055(9) 0.0094(10)
C25 0.0667(15) 0.0776(17) 0.0745(15) -0.0185(13) 0.0091(12) 0.0209(13)
O1 0.0633(9) 0.0631(9) 0.0418(7) -0.0091(7) 0.0185(6) -0.0139(6)
O2 0.0724(11) 0.1269(16) 0.0576(10) -0.0295(11) -0.0074(8) 0.0188(10)
N1 0.0626(10) 0.0486(10) 0.0458(9) -0.0102(8) 0.0200(8) -0.0080(7)
N2 0.0714(11) 0.0540(10) 0.0429(9) -0.0074(9) 0.0226(8) -0.0058(7)
N3 0.0621(10) 0.0549(10) 0.0404(8) -0.0136(8) 0.0161(7) -0.0061(7)
N4 0.0578(10) 0.0577(11) 0.0386(8) -0.0110(9) 0.0070(7) 0.0064(7)

loop_
_atom_type_symbol
_atom_type_description
_atom_type_scat_dispersion_real
_atom_type_scat_dispersion_imag
_atom_type_scat_source
C C 0.0033 0.0016 'International Tables Vol C Tables 4.2.6.8 and 6.1.1.4'
H H 0.0000 0.0000 'International Tables Vol C Tables 4.2.6.8 and 6.1.1.4'
N N 0.0061 0.0033 'International Tables Vol C Tables 4.2.6.8 and 6.1.1.4'
O O 0.0106 0.0060 'International Tables Vol C Tables 4.2.6.8 and 6.1.1.4'

loop_
_geom_angle_atom_site_label_1
_geom_angle_atom_site_label_2
_geom_angle_atom_site_label_3
_geom_angle
C6 C1 C2 119.0(2)
C6 C1 H1A 120.5
C2 C1 H1A 120.5
C3 C2 C1 120.7(2)
C3 C2 H2B 119.7
C1 C2 H2B 119.7
C2 C3 C4 119.6(2)
C2 C3 H3B 120.2
C4 C3 H3B 120.2
C3 C4 C5 119.8(2)
C3 C4 N1 120.75(18)
C5 C4 N1 119.38(18)
C4 C5 C6 119.8(2)
C4 C5 H5A 120.1
C6 C5 H5A 120.1
C1 C6 C5 121.0(2)
C1 C6 H6A 119.5
C5 C6 H6A 119.5
O1 C7 N1 125.51(18)
O1 C7 C8 129.31(17)
N1 C7 C8 105.17(15)
C11 C8 C7 122.49(15)
C11 C8 C9 131.94(17)
C7 C8 C9 105.13(16)
N2 C9 C8 111.31(16)
N2 C9 C10 118.23(16)
C8 C9 C10 130.45(19)
C9 C10 H10A 109.5
C9 C10 H10B 109.5
H10A C10 H10B 109.5
C9 C10 H10C 109.5
H10A C10 H10C 109.5
H10B C10 H10C 109.5
N3 C11 C8 117.75(17)
N3 C11 C12 120.29(16)
C8 C11 C12 121.91(15)
C13 C12 C17 119.33(19)
C13 C12 C11 119.85(18)
C17 C12 C11 120.75(18)
C14 C13 C12 120.1(2)
C14 C13 H13A 119.9
C12 C13 H13A 119.9
C15 C14 C13 120.3(2)
C15 C14 H14A 119.8
C13 C14 H14A 119.8
C16 C15 C14 119.9(2)
C16 C15 H15A 120.1
C14 C15 H15A 120.1
C15 C16 C17 120.5(2)
C15 C16 H16A 119.8
C17 C16 H16A 119.8
C16 C17 C12 119.8(2)
C16 C17 H17A 120.1
C12 C17 H17A 120.1
C23 C18 C19 119.12(17)
C23 C18 N3 123.15(17)
C19 C18 N3 117.60(18)
C20 C19 C18 120.51(19)
C20 C19 H19A 119.7
C18 C19 H19A 119.7
C19 C20 C21 120.86(17)
C19 C20 H20A 119.6
C21 C20 H20A 119.6
C22 C21 C20 118.52(17)
C22 C21 N4 124.24(18)
C20 C21 N4 117.18(16)
C21 C22 C23 120.34(19)
C21 C22 H22A 119.8
C23 C22 H22A 119.8
C18 C23 C22 120.64(18)
C18 C23 H23A 119.7
C22 C23 H23A 119.7
O2 C24 N4 123.28(18)
O2 C24 C25 122.3(2)
N4 C24 C25 114.45(18)
C24 C25 H25A 109.5
C24 C25 H25B 109.5
H25A C25 H25B 109.5
C24 C25 H25C 109.5
H25A C25 H25C 109.5
H25B C25 H25C 109.5
C7 N1 N2 111.92(15)
C7 N1 C4 129.48(15)
N2 N1 C4 118.51(14)
C9 N2 N1 106.42(14)
C11 N3 C18 129.94(17)
C11 N3 H3A 115.0
C18 N3 H3A 115.0
C24 N4 C21 128.81(16)
C24 N4 H4A 115.6
C21 N4 H4A 115.6

loop_
_geom_bond_atom_site_label_1
_geom_bond_atom_site_label_2
_geom_bond_distance
C1 C6 1.361(4)
C1 C2 1.380(4)
C1 H1A 0.9300
C2 C3 1.376(3)
C2 H2B 0.9300
C3 C4 1.373(3)
C3 H3B 0.9300
C4 C5 1.376(3)
C4 N1 1.418(2)
C5 C6 1.374(3)
C5 H5A 0.9300
C6 H6A 0.9300
C7 O1 1.256(2)
C7 N1 1.364(2)
C7 C8 1.434(3)
C8 C11 1.399(3)
C8 C9 1.437(2)
C9 N2 1.304(3)
C9 C10 1.485(3)
C10 H10A 0.9600
C10 H10B 0.9600
C10 H10C 0.9600
C11 N3 1.326(2)
C11 C12 1.482(3)
C12 C13 1.379(3)
C12 C17 1.385(3)
C13 C14 1.372(3)
C13 H13A 0.9300
C14 C15 1.371(4)
C14 H14A 0.9300
C15 C16 1.365(4)
C15 H15A 0.9300
C16 C17 1.376(3)
C16 H16A 0.9300
C17 H17A 0.9300
C18 C23 1.374(3)
C18 C19 1.382(3)
C18 N3 1.424(2)
C19 C20 1.371(3)
C19 H19A 0.9300
C20 C21 1.386(3)
C20 H20A 0.9300
C21 C22 1.386(3)
C21 N4 1.407(2)
C22 C23 1.384(3)
C22 H22A 0.9300
C23 H23A 0.9300
C24 O2 1.209(3)
C24 N4 1.348(3)
C24 C25 1.497(3)
C25 H25A 0.9600
C25 H25B 0.9600
C25 H25C 0.9600
N1 N2 1.401(2)
N3 H3A 0.8600
N4 H4A 0.8600

loop_
_geom_hbond_atom_site_label_D
_geom_hbond_atom_site_label_H
_geom_hbond_atom_site_label_A
_geom_hbond_site_symmetry_A
_geom_hbond_distance_DH
_geom_hbond_distance_HA
_geom_hbond_distance_DA
_geom_hbond_angle_DHA
N4 H4A O1 2_545 0.86 2.05 2.874(2) 161
N3 H3A O1 . 0.86 1.96 2.696(2) 143

loop_
_geom_torsion_atom_site_label_1
_geom_torsion_atom_site_label_2
_geom_torsion_atom_site_label_3
_geom_torsion_atom_site_label_4
_geom_torsion
C6 C1 C2 C3 -1.3(4)
C1 C2 C3 C4 0.5(4)
C2 C3 C4 C5 0.6(3)
C2 C3 C4 N1 -177.2(2)
C3 C4 C5 C6 -0.8(3)
N1 C4 C5 C6 176.98(19)
C2 C1 C6 C5 1.0(4)
C4 C5 C6 C1 0.1(4)
O1 C7 C8 C11 -3.9(3)
N1 C7 C8 C11 174.95(18)
O1 C7 C8 C9 -177.1(2)
N1 C7 C8 C9 1.7(2)
C11 C8 C9 N2 -172.8(2)
C7 C8 C9 N2 -0.5(2)
C11 C8 C9 C10 6.0(4)
C7 C8 C9 C10 178.3(2)
C7 C8 C11 N3 -2.1(3)
C9 C8 C11 N3 169.1(2)
C7 C8 C11 C12 -179.45(18)
C9 C8 C11 C12 -8.3(3)
N3 C11 C12 C13 -67.8(3)
C8 C11 C12 C13 109.5(2)
N3 C11 C12 C17 115.0(2)
C8 C11 C12 C17 -67.7(3)
C17 C12 C13 C14 2.6(3)
C11 C12 C13 C14 -174.6(2)
C12 C13 C14 C15 -1.9(4)
C13 C14 C15 C16 -0.3(4)
C14 C15 C16 C17 1.9(4)
C15 C16 C17 C12 -1.2(4)
C13 C12 C17 C16 -1.1(3)
C11 C12 C17 C16 176.10(19)
C23 C18 C19 C20 0.6(3)
N3 C18 C19 C20 176.74(17)
C18 C19 C20 C21 0.2(3)
C19 C20 C21 C22 -0.6(3)
C19 C20 C21 N4 -178.09(18)
C20 C21 C22 C23 0.3(3)
N4 C21 C22 C23 177.62(18)
C19 C18 C23 C22 -0.9(3)
N3 C18 C23 C22 -176.79(18)
C21 C22 C23 C18 0.4(3)
O1 C7 N1 N2 176.45(19)
C8 C7 N1 N2 -2.4(2)
O1 C7 N1 C4 0.0(3)
C8 C7 N1 C4 -178.89(19)
C3 C4 N1 C7 -40.4(3)
C5 C4 N1 C7 141.8(2)
C3 C4 N1 N2 143.3(2)
C5 C4 N1 N2 -34.5(3)
C8 C9 N2 N1 -1.0(2)
C10 C9 N2 N1 -179.88(19)
C7 N1 N2 C9 2.2(2)
C4 N1 N2 C9 179.07(18)
C8 C11 N3 C18 -179.58(19)
C12 C11 N3 C18 -2.2(3)
C23 C18 N3 C11 -47.3(3)
C19 C18 N3 C11 136.7(2)
O2 C24 N4 C21 0.3(4)
C25 C24 N4 C21 179.2(2)
C22 C21 N4 C24 16.4(3)
C20 C21 N4 C24 -166.3(2)

loop_
_cod_related_entry_id
_cod_related_entry_database
_cod_related_entry_code
1 ChemSpider 30657865
